data_2201349
loop_
_publ_author_name
'Batsanov, Andrei S.'
'Bryce, Martin R.'
'Lyubchik, Svetlana B.'
'Perepichka, Igor F.'

_publ_section_title
;
 An unexpected TTFAQ donor--fluorene acceptor reaction resulting in a
 novel salt:
 2,6-dihexyloxy-9,10-bis(4,5-dimethyl-1,3-dithiol-2-ylium)-anthracene
 bis(2,5,7-trinitro-4-bromo-9-cyanofluorenide) dioxane trisolvate
;
_journal_issue 10
_journal_name_full 'Acta Crystallographica Section E'
_journal_page_first o1106
_journal_page_last o1110
_journal_paper_doi 10.1107/S1600536802016239
_journal_volume 58
_journal_year 2002
_chemical_formula_moiety 'C36 H44 O2 S4 2+ , 2C14 H4 Br N4 O6 1- , 3C4 H8 O2'
_chemical_formula_sum 'C76 H76 Br2 N8 O20 S4'
_chemical_formula_weight 1709.51
_chemical_name_systematic
; 2,6-dihexyloxy-9,10-bis(4,5-dimethyl-1,3-dithiolium)-anthracene
 bis-[2,4,7-trinitro-5-bromo-9-cyanofluorenide], 1,4-dioxane
 trisolvate
;
_space_group_IT_number 2
_symmetry_cell_setting triclinic
_symmetry_space_group_name_Hall '-P 1'
_symmetry_space_group_name_H-M 'P -1'
_atom_sites_solution_hydrogens geom
_atom_sites_solution_primary direct
_atom_sites_solution_secondary difmap
_audit_creation_method SHELXL-97
_cell_angle_alpha 77.92(2)
_cell_angle_beta 78.49(2)
_cell_angle_gamma 60.26(2)
_cell_formula_units_Z 2
_cell_length_a 14.136(4)
_cell_length_b 14.244(4)
_cell_length_c 22.383(8)
_cell_measurement_reflns_used 976
_cell_measurement_temperature 100(2)
_cell_measurement_theta_max 22.8
_cell_measurement_theta_min 12.0
_cell_volume 3802(2)
_computing_cell_refinement SMART
_computing_data_collection 'SMART (Bruker, 1999)'
_computing_data_reduction 'SAINT (Bruker, 1999)'
_computing_molecular_graphics 'SHELXTL (Bruker, 1998)'
_computing_publication_material SHELXTL
_computing_structure_refinement 'SHELXL97 (Sheldrick, 1997)'
_computing_structure_solution 'SHELXS97 (Sheldrick, 1990)'
_diffrn_ambient_temperature 100(2)
_diffrn_detector_area_resol_mean 8
_diffrn_measured_fraction_theta_full 0.979
_diffrn_measured_fraction_theta_max 0.979
_diffrn_measurement_device_type 'SMART 1K CCD area-detector'
_diffrn_measurement_method '\w scans'
_diffrn_radiation_monochromator graphite
_diffrn_radiation_source 'fine-focus sealed tube'
_diffrn_radiation_type MoK\a
_diffrn_radiation_wavelength 0.71073
_diffrn_reflns_av_R_equivalents 0.0406
_diffrn_reflns_av_sigmaI/netI 0.0744
_diffrn_reflns_limit_h_max 19
_diffrn_reflns_limit_h_min -19
_diffrn_reflns_limit_k_max 18
_diffrn_reflns_limit_k_min -19
_diffrn_reflns_limit_l_max 30
_diffrn_reflns_limit_l_min -30
_diffrn_reflns_number 42220
_diffrn_reflns_theta_full 29.06
_diffrn_reflns_theta_max 29.00
_diffrn_reflns_theta_min 1.66
_exptl_absorpt_coefficient_mu 1.255
_exptl_absorpt_correction_T_max 0.8935
_exptl_absorpt_correction_T_min 0.6950
_exptl_absorpt_correction_type integration
_exptl_absorpt_process_details '(XPREP in SHELXTL; Bruker, 1998)'
_exptl_crystal_colour black
_exptl_crystal_density_diffrn 1.493
_exptl_crystal_density_meas ?
_exptl_crystal_density_method 'not measured'
_exptl_crystal_description block
_exptl_crystal_F_000 1764
_exptl_crystal_size_max 0.32
_exptl_crystal_size_mid 0.28
_exptl_crystal_size_min 0.13
_refine_diff_density_max 1.486
_refine_diff_density_min -1.633
_refine_ls_extinction_method none
_refine_ls_goodness_of_fit_ref 1.080
_refine_ls_hydrogen_treatment constr
_refine_ls_matrix_type full
_refine_ls_number_parameters 998
_refine_ls_number_reflns 19938
_refine_ls_number_restraints 0
_refine_ls_restrained_S_all 1.080
_refine_ls_R_factor_all 0.0807
_refine_ls_R_factor_gt 0.0582
_refine_ls_shift/su_max 0.000
_refine_ls_shift/su_mean 0.000
_refine_ls_structure_factor_coef Fsqd
_refine_ls_weighting_details 'calc w = 1/[\s^2^(Fo^2^)+(0.0951P)^2^+6.2761P] where P = (Fo^2^+2Fc^2^)/3'
_refine_ls_weighting_scheme calc
_refine_ls_wR_factor_gt 0.1622
_refine_ls_wR_factor_ref 0.1858
_reflns_number_gt 15653
_reflns_number_total 19938
_reflns_threshold_expression I>2\s(I)
_cod_data_source_file cf6206.cif
_cod_data_source_block I
_cod_depositor_comments
;
The following automatic conversions were performed:
'_symmetry_cell_setting' value 'Triclinic' changed to 'triclinic'
according to '/home/saulius/struct/CIF-dictionaries/cif_core.dic'
dictionary named 'cif_core.dic' version 2.4.1 from 2010-06-29.

Automatic conversion script
Id: cif_fix_enum 1527 2010-12-29 10:47:43Z saulius 

The following automatic conversions were performed:

'_symmetry_cell_setting' value 'Triclinic' changed to 'triclinic'
according to /home/saulius/struct/CIF-dictionaries/cif_core.dic
dictionary named 'cif_core.dic' version 2.4.1 from 2010-06-29.

Automatic conversion script
Id: cif_fix_values 1715 2011-07-08 13:25:40Z adriana 

The following automatic conversions were performed:

'_exptl_crystal_density_meas' value 'not measured' was changed to '?'
- the value is perceived as not measured.

Automatic conversion script
Id: cif_fix_values 3008 2015-01-20 13:52:24Z robertas 
;
_cod_original_sg_symbol_H-M P-1
_cod_database_code 2201349
_cod_database_fobs_code 2201349

loop_
_symmetry_equiv_pos_as_xyz
'x, y, z'
'-x, -y, -z'

loop_
_atom_site_label
_atom_site_fract_x
_atom_site_fract_y
_atom_site_fract_z
_atom_site_U_iso_or_equiv
_atom_site_adp_type
_atom_site_calc_flag
_atom_site_refinement_flags
_atom_site_occupancy
_atom_site_disorder_assembly
_atom_site_disorder_group
_atom_site_type_symbol
Br1 0.44217(4) 0.33603(4) 0.601348(19) 0.01951(10) Uani d . 1 . . Br
Br2 0.30979(4) 0.41389(4) 0.098100(19) 0.02195(11) Uani d . 1 . . Br
S1 0.56656(9) 0.22832(9) 0.02844(5) 0.01630(19) Uani d . 1 . . S
S2 0.75830(9) 0.02550(9) 0.03293(5) 0.0181(2) Uani d . 1 . . S
S3 0.02747(9) 0.75800(9) 0.52269(5) 0.0182(2) Uani d . 1 . . S
S4 0.22858(9) 0.56559(9) 0.53655(5) 0.0197(2) Uani d . 1 . . S
O1 0.4730(3) -0.0414(3) 0.23262(13) 0.0178(6) Uani d . 1 . . O
O2 -0.0398(3) 0.4729(3) 0.73231(13) 0.0192(6) Uani d . 1 . . O
O3 0.1344(3) 0.1352(3) 0.59622(16) 0.0307(8) Uani d . 1 . . O
O4 0.1908(3) 0.2249(3) 0.51992(15) 0.0304(8) Uani d . 1 . . O
O5 0.2940(3) 0.5242(3) 0.68010(15) 0.0263(7) Uani d . 1 . . O
O6 0.4540(3) 0.4764(3) 0.70515(16) 0.0325(8) Uani d . 1 . . O
O7 0.3979(3) 0.4015(3) 0.93237(15) 0.0295(8) Uani d . 1 . . O
O8 0.3469(3) 0.2777(3) 0.97212(14) 0.0298(8) Uani d . 1 . . O
O9 0.1151(3) 0.0853(3) 0.14561(18) 0.0354(9) Uani d . 1 . . O
O10 0.1774(3) 0.1465(3) 0.05901(17) 0.0340(8) Uani d . 1 . . O
O11 0.5146(3) 0.2744(3) 0.16648(14) 0.0228(7) Uani d . 1 . . O
O12 0.4944(3) 0.4288(3) 0.18282(15) 0.0268(7) Uani d . 1 . . O
O13 0.4034(3) 0.4575(4) 0.40337(17) 0.0362(9) Uani d . 1 . . O
O14 0.3153(4) 0.3769(4) 0.46024(15) 0.0388(10) Uani d . 1 . . O
O15 0.8503(3) 0.1318(3) 0.30293(16) 0.0330(8) Uani d . 1 . . O
O16 0.7643(3) 0.2266(3) 0.18878(16) 0.0290(8) Uani d . 1 . . O
O17 0.7657(3) 0.0996(3) 0.71358(15) 0.0280(7) Uani d . 1 . . O
O18 0.8271(3) 0.2083(4) 0.60433(16) 0.0345(9) Uani d . 1 . . O
O19 0.7371(3) 0.2295(3) 0.90271(15) 0.0283(7) Uani d . 1 . . O
O20 0.8079(3) 0.2818(3) 0.77893(16) 0.0354(9) Uani d . 1 . . O
N1 0.1773(3) 0.1944(3) 0.57510(17) 0.0215(8) Uani d . 1 . . N
N2 0.3718(3) 0.4667(3) 0.71084(16) 0.0207(7) Uani d . 1 . . N
N3 0.3633(3) 0.3378(3) 0.92832(17) 0.0230(8) Uani d . 1 . . N
N4 0.1196(4) 0.1241(4) 0.8548(2) 0.0306(9) Uani d . 1 . . N
N5 0.1633(3) 0.1347(4) 0.11584(19) 0.0264(8) Uani d . 1 . . N
N6 0.4721(3) 0.3555(3) 0.19402(16) 0.0184(7) Uani d . 1 . . N
N7 0.3582(3) 0.4012(3) 0.41048(17) 0.0232(8) Uani d . 1 . . N
N8 0.1619(4) 0.1056(4) 0.39260(19) 0.0312(10) Uani d . 1 . . N
C1 0.5212(3) 0.0051(3) 0.12420(17) 0.0145(7) Uani d . 1 . . C
H1 0.5626 0.0360 0.1322 0.017 Uiso d R 1 . . H
C2 0.4700(3) -0.0379(3) 0.17219(17) 0.0146(7) Uani d . 1 . . C
C3 0.4064(4) -0.0834(3) 0.16042(18) 0.0161(8) Uani d . 1 . . C
H3 0.3711 -0.1120 0.1938 0.019 Uiso d R 1 . . H
C4 0.3963(3) -0.0868(3) 0.10188(18) 0.0147(7) Uani d . 1 . . C
H4 0.3542 -0.1179 0.0951 0.018 Uiso d R 1 . . H
C5 0.4485(3) -0.0441(3) 0.05023(17) 0.0134(7) Uani d . 1 . . C
C6 0.5113(3) 0.0030(3) 0.06209(17) 0.0135(7) Uani d . 1 . . C
C7 0.5620(3) 0.0450(3) 0.01084(17) 0.0128(7) Uani d . 1 . . C
C8 0.6260(3) 0.0952(3) 0.02186(17) 0.0147(7) Uani d . 1 . . C
C9 0.6800(4) 0.2303(4) 0.04375(18) 0.0180(8) Uani d . 1 . . C
C10 0.7720(4) 0.1324(4) 0.04644(19) 0.0191(8) Uani d . 1 . . C
C11 0.6692(4) 0.3376(4) 0.0504(2) 0.0237(9) Uani d . 1 . . C
H111 0.6997 0.3305 0.0877 0.036 Uiso d R 1 . . H
H112 0.5917 0.3921 0.0533 0.036 Uiso d R 1 . . H
H113 0.7090 0.3605 0.0146 0.036 Uiso d R 1 . . H
C12 0.8828(4) 0.1104(4) 0.0584(2) 0.0238(9) Uani d . 1 . . C
H121 0.9236 0.1229 0.0195 0.036 Uiso d R 1 . . H
H122 0.9235 0.0348 0.0769 0.036 Uiso d R 1 . . H
H123 0.8732 0.1596 0.0864 0.036 Uiso d R 1 . . H
C13 0.5268(4) 0.0115(4) 0.24936(18) 0.0160(8) Uani d . 1 . . C
H131 0.4929 0.0894 0.2322 0.021 Uiso d R 1 . . H
H132 0.6053 -0.0233 0.2333 0.021 Uiso d R 1 . . H
C14 0.5142(3) -0.0004(3) 0.31922(17) 0.0150(7) Uani d . 1 . . C
H141 0.5492 -0.0785 0.3359 0.020 Uiso d R 1 . . H
H142 0.4356 0.0324 0.3349 0.020 Uiso d R 1 . . H
C15 0.5672(4) 0.0565(4) 0.34076(18) 0.0168(8) Uani d . 1 . . C
H151 0.6455 0.0241 0.3242 0.022 Uiso d R 1 . . H
H152 0.5318 0.1345 0.3238 0.022 Uiso d R 1 . . H
C16 0.5576(4) 0.0475(4) 0.41094(18) 0.0177(8) Uani d . 1 . . C
H161 0.5924 -0.0304 0.4281 0.023 Uiso d R 1 . . H
H162 0.4793 0.0809 0.4276 0.023 Uiso d R 1 . . H
C17 0.6128(4) 0.1025(4) 0.43143(19) 0.0217(9) Uani d . 1 . . C
H171 0.6889 0.0745 0.4112 0.028 Uiso d R 1 . . H
H172 0.5731 0.1817 0.4178 0.028 Uiso d R 1 . . H
C18 0.6135(5) 0.0843(5) 0.5012(2) 0.0298(11) Uani d . 1 . . C
H181 0.5382 0.1153 0.5214 0.045 Uiso d R 1 . . H
H182 0.6511 0.1195 0.5119 0.045 Uiso d R 1 . . H
H183 0.6520 0.0060 0.5150 0.045 Uiso d R 1 . . H
C19 0.0065(3) 0.5200(3) 0.62365(18) 0.0158(8) Uani d . 1 . . C
H19 0.0394 0.5596 0.6315 0.019 Uiso d R 1 . . H
C20 -0.0387(3) 0.4716(4) 0.67162(18) 0.0157(8) Uani d . 1 . . C
C21 -0.0891(4) 0.4123(4) 0.66056(18) 0.0178(8) Uani d . 1 . . C
H21 -0.1209 0.3802 0.6941 0.021 Uiso d R 1 . . H
C22 -0.0928(3) 0.4028(3) 0.60218(18) 0.0162(8) Uani d . 1 . . C
H22 -0.1272 0.3637 0.5955 0.019 Uiso d R 1 . . H
C23 -0.0459(3) 0.4506(3) 0.55002(17) 0.0139(7) Uani d . 1 . . C
C24 0.0032(3) 0.5114(3) 0.56181(18) 0.0138(7) Uani d . 1 . . C
C25 0.0484(3) 0.5589(3) 0.51064(18) 0.0143(7) Uani d . 1 . . C
C26 0.0983(3) 0.6232(3) 0.52162(17) 0.0147(7) Uani d . 1 . . C
C27 0.1301(4) 0.7748(4) 0.54096(18) 0.0185(8) Uani d . 1 . . C
C28 0.2270(4) 0.6827(4) 0.54723(19) 0.0199(9) Uani d . 1 . . C
C29 0.1074(5) 0.8873(4) 0.5471(2) 0.0278(10) Uani d . 1 . . C
H291 0.1427 0.8833 0.5816 0.042 Uiso d R 1 . . H
H292 0.0283 0.9345 0.5545 0.042 Uiso d R 1 . . H
H293 0.1368 0.9173 0.5092 0.042 Uiso d R 1 . . H
C30 0.3306(4) 0.6753(4) 0.5604(2) 0.0270(10) Uani d . 1 . . C
H301 0.3619 0.7055 0.5235 0.041 Uiso d R 1 . . H
H302 0.3830 0.5988 0.5717 0.041 Uiso d R 1 . . H
H303 0.3146 0.7166 0.5942 0.041 Uiso d R 1 . . H
C31 0.0150(4) 0.5253(4) 0.74818(18) 0.0168(8) Uani d . 1 . . C
H311 -0.0201 0.6035 0.7316 0.022 Uiso d R 1 . . H
H312 0.0929 0.4914 0.7309 0.022 Uiso d R 1 . . H
C32 0.0048(4) 0.5122(4) 0.81804(18) 0.0169(8) Uani d . 1 . . C
H321 0.0397 0.4338 0.8341 0.022 Uiso d R 1 . . H
H322 -0.0735 0.5450 0.8347 0.022 Uiso d R 1 . . H
C33 0.0601(3) 0.5664(4) 0.83941(19) 0.0177(8) Uani d . 1 . . C
H331 0.1392 0.5303 0.8246 0.023 Uiso d R 1 . . H
H332 0.0285 0.6436 0.8208 0.023 Uiso d R 1 . . H
C34 0.0457(4) 0.5621(4) 0.90922(18) 0.0181(8) Uani d . 1 . . C
H341 0.0820 0.4850 0.9277 0.024 Uiso d R 1 . . H
H342 -0.0332 0.5936 0.9244 0.024 Uiso d R 1 . . H
C35 0.0939(4) 0.6235(4) 0.9305(2) 0.0222(9) Uani d . 1 . . C
H351 0.0643 0.6983 0.9082 0.029 Uiso d R 1 . . H
H352 0.1743 0.5865 0.9199 0.029 Uiso d R 1 . . H
C36 0.0669(5) 0.6296(5) 0.9999(2) 0.0294(11) Uani d . 1 . . C
H361 -0.0125 0.6711 1.0100 0.044 Uiso d R 1 . . H
H362 0.1026 0.6657 1.0118 0.044 Uiso d R 1 . . H
H363 0.0936 0.5558 1.0220 0.044 Uiso d R 1 . . H
C37 0.1848(4) 0.2121(4) 0.68027(19) 0.0181(8) Uani d . 1 . . C
H37 0.1386 0.1797 0.6953 0.022 Uiso d R 1 . . H
C38 0.2154(4) 0.2289(4) 0.61856(19) 0.0181(8) Uani d . 1 . . C
C39 0.2871(3) 0.2729(3) 0.59416(19) 0.0175(8) Uani d . 1 . . C
H39 0.3092 0.2800 0.5513 0.021 Uiso d R 1 . . H
C40 0.3251(3) 0.3046(3) 0.63379(18) 0.0159(8) Uani d . 1 . . C
C41 0.3600(4) 0.3858(4) 0.75963(19) 0.0182(8) Uani d . 1 . . C
C42 0.3780(4) 0.3913(4) 0.81664(19) 0.0196(8) Uani d . 1 . . C
H42 0.4125 0.4314 0.8216 0.024 Uiso d R 1 . . H
C43 0.3434(4) 0.3333(4) 0.86782(18) 0.0176(8) Uani d . 1 . . C
C44 0.2887(3) 0.2783(4) 0.86328(18) 0.0176(8) Uani d . 1 . . C
H44 0.2638 0.2434 0.8988 0.021 Uiso d R 1 . . H
C45 0.2142(3) 0.2285(3) 0.78598(19) 0.0166(8) Uani d . 1 . . C
C46 0.2244(3) 0.2440(3) 0.72083(19) 0.0158(8) Uani d . 1 . . C
C47 0.2896(3) 0.2985(3) 0.69762(18) 0.0155(7) Uani d . 1 . . C
C48 0.3135(3) 0.3238(3) 0.74997(18) 0.0150(7) Uani d . 1 . . C
C49 0.2712(3) 0.2746(3) 0.80434(18) 0.0155(8) Uani d . 1 . . C
C50 0.1611(4) 0.1725(4) 0.8243(2) 0.0213(9) Uani d . 1 . . C
C51 0.2002(4) 0.1606(4) 0.2113(2) 0.0212(9) Uani d . 1 . . C
H51 0.1690 0.1161 0.2333 0.025 Uiso d R 1 . . H
C52 0.2072(4) 0.1816(4) 0.1482(2) 0.0218(9) Uani d . 1 . . C
C53 0.2466(4) 0.2518(4) 0.1132(2) 0.0217(9) Uani d . 1 . . C
H53 0.2457 0.2669 0.0699 0.026 Uiso d R 1 . . H
C54 0.2864(4) 0.2977(4) 0.14319(19) 0.0189(8) Uani d . 1 . . C
C55 0.3937(3) 0.3536(3) 0.24946(18) 0.0156(8) Uani d . 1 . . C
C56 0.4049(4) 0.3857(4) 0.30018(19) 0.0178(8) Uani d . 1 . . C
H56 0.4464 0.4225 0.2972 0.021 Uiso d R 1 . . H
C57 0.3513(4) 0.3621(4) 0.35679(19) 0.0185(8) Uani d . 1 . . C
C58 0.2956(4) 0.3034(4) 0.36448(19) 0.0181(8) Uani d . 1 . . C
H58 0.2654 0.2843 0.4039 0.022 Uiso d R 1 . . H
C59 0.2350(4) 0.2099(4) 0.30520(19) 0.0177(8) Uani d . 1 . . C
C60 0.2397(4) 0.2088(4) 0.24159(19) 0.0179(8) Uani d . 1 . . C
C61 0.2908(3) 0.2732(4) 0.20714(19) 0.0172(8) Uani d . 1 . . C
C62 0.3265(3) 0.3052(3) 0.25135(18) 0.0157(8) Uani d . 1 . . C
C63 0.2852(3) 0.2724(4) 0.31174(19) 0.0175(8) Uani d . 1 . . C
C64 0.1928(4) 0.1545(4) 0.3537(2) 0.0218(9) Uani d . 1 . . C
C65 0.8597(5) 0.2227(4) 0.2675(2) 0.0312(11) Uani d . 1 . . C
H651 0.9296 0.1968 0.2402 0.041 Uiso d R 1 . . H
H652 0.8603 0.2679 0.2953 0.041 Uiso d R 1 . . H
C66 0.7658(5) 0.2902(4) 0.2292(2) 0.0303(11) Uani d . 1 . . C
H661 0.6959 0.3191 0.2564 0.039 Uiso d R 1 . . H
H662 0.7740 0.3527 0.2048 0.039 Uiso d R 1 . . H
C67 0.7537(5) 0.1352(4) 0.2246(2) 0.0309(11) Uani d . 1 . . C
H671 0.7535 0.0892 0.1972 0.040 Uiso d R 1 . . H
H672 0.6835 0.1620 0.2516 0.040 Uiso d R 1 . . H
C68 0.8463(5) 0.0684(4) 0.2631(3) 0.0332(11) Uani d . 1 . . C
H681 0.8379 0.0065 0.2880 0.043 Uiso d R 1 . . H
H682 0.9160 0.0386 0.2359 0.043 Uiso d R 1 . . H
C70 0.6922(5) 0.1644(5) 0.6688(2) 0.0377(14) Uani d . 1 . . C
H701 0.6165 0.1983 0.6896 0.049 Uiso d R 1 . . H
H702 0.6964 0.1186 0.6397 0.049 Uiso d R 1 . . H
C71 0.8748(4) 0.0540(4) 0.6844(2) 0.0297(10) Uani d . 1 . . C
H711 0.8845 0.0048 0.6559 0.039 Uiso d R 1 . . H
H712 0.9259 0.0106 0.7159 0.039 Uiso d R 1 . . H
C72 0.9010(4) 0.1424(5) 0.6495(2) 0.0297(11) Uani d . 1 . . C
H721 0.8966 0.1885 0.6785 0.039 Uiso d R 1 . . H
H722 0.9767 0.1091 0.6287 0.039 Uiso d R 1 . . H
C73 0.8506(5) 0.1893(6) 0.8817(3) 0.0435(15) Uani d . 1 . . C
H731 0.8920 0.1166 0.9047 0.057 Uiso d R 1 . . H
H732 0.8763 0.2381 0.8898 0.057 Uiso d R 1 . . H
C69 0.7189(5) 0.2528(5) 0.6343(3) 0.0375(13) Uani d . 1 . . C
H691 0.6669 0.2980 0.6035 0.049 Uiso d R 1 . . H
H692 0.7109 0.3006 0.6633 0.049 Uiso d R 1 . . H
C74 0.8716(5) 0.1792(5) 0.8133(2) 0.0373(13) Uani d . 1 . . C
H741 0.9503 0.1539 0.7992 0.049 Uiso d R 1 . . H
H742 0.8527 0.1248 0.8059 0.049 Uiso d R 1 . . H
C75 0.6948(4) 0.3189(4) 0.7999(2) 0.0307(11) Uani d . 1 . . C
H751 0.6725 0.2668 0.7927 0.040 Uiso d R 1 . . H
H752 0.6507 0.3903 0.7764 0.040 Uiso d R 1 . . H
C76 0.6737(5) 0.3304(5) 0.8675(2) 0.0335(11) Uani d . 1 . . C
H761 0.6908 0.3867 0.8741 0.044 Uiso d R 1 . . H
H762 0.5952 0.3545 0.8815 0.044 Uiso d R 1 . . H

loop_
_atom_site_aniso_label
_atom_site_aniso_U_11
_atom_site_aniso_U_22
_atom_site_aniso_U_33
_atom_site_aniso_U_12
_atom_site_aniso_U_13
_atom_site_aniso_U_23
Br1 0.0191(2) 0.0260(2) 0.01698(18) -0.01448(18) -0.00129(15) -0.00059(16)
Br2 0.0249(2) 0.0226(2) 0.01720(19) -0.01103(18) -0.00319(16) -0.00030(16)
S1 0.0204(5) 0.0173(5) 0.0165(4) -0.0126(4) -0.0018(4) -0.0032(4)
S2 0.0194(5) 0.0199(5) 0.0212(5) -0.0126(4) -0.0054(4) -0.0033(4)
S3 0.0209(5) 0.0195(5) 0.0196(5) -0.0124(4) -0.0035(4) -0.0046(4)
S4 0.0196(5) 0.0208(5) 0.0253(5) -0.0142(4) -0.0080(4) 0.0013(4)
O1 0.0258(16) 0.0234(16) 0.0116(12) -0.0175(14) -0.0019(11) -0.0018(11)
O2 0.0257(16) 0.0296(17) 0.0121(13) -0.0208(14) -0.0016(11) -0.0021(12)
O3 0.038(2) 0.046(2) 0.0267(17) -0.0333(19) -0.0029(15) -0.0061(16)
O4 0.041(2) 0.044(2) 0.0195(15) -0.0298(18) -0.0078(14) -0.0014(14)
O5 0.0357(19) 0.0249(17) 0.0215(15) -0.0177(15) -0.0061(14) 0.0020(13)
O6 0.040(2) 0.048(2) 0.0250(17) -0.0354(19) -0.0002(15) 0.0016(16)
O7 0.040(2) 0.039(2) 0.0216(16) -0.0253(18) -0.0090(14) -0.0042(14)
O8 0.043(2) 0.035(2) 0.0148(14) -0.0228(18) -0.0023(14) -0.0007(13)
O9 0.040(2) 0.042(2) 0.040(2) -0.0290(19) -0.0077(17) -0.0089(17)
O10 0.040(2) 0.040(2) 0.0282(18) -0.0194(18) -0.0075(16) -0.0132(16)
O11 0.0224(16) 0.0275(17) 0.0200(14) -0.0127(14) 0.0011(12) -0.0072(13)
O12 0.0313(19) 0.0269(18) 0.0244(16) -0.0188(16) 0.0042(14) -0.0014(13)
O13 0.050(2) 0.057(3) 0.0274(17) -0.045(2) 0.0074(16) -0.0159(17)
O14 0.077(3) 0.049(2) 0.0121(14) -0.049(2) 0.0007(16) -0.0020(15)
O15 0.042(2) 0.038(2) 0.0258(17) -0.0247(18) -0.0110(16) 0.0051(15)
O16 0.037(2) 0.0309(19) 0.0240(16) -0.0205(17) -0.0069(14) 0.0032(14)
O17 0.0243(17) 0.039(2) 0.0234(16) -0.0200(16) -0.0009(13) 0.0035(14)
O18 0.046(2) 0.059(3) 0.0190(15) -0.044(2) 0.0035(15) -0.0026(16)
O19 0.0284(18) 0.037(2) 0.0187(15) -0.0182(16) 0.0022(13) -0.0001(14)
O20 0.048(2) 0.047(2) 0.0220(16) -0.035(2) 0.0099(16) -0.0056(16)
N1 0.0217(19) 0.026(2) 0.0228(18) -0.0143(16) -0.0051(15) -0.0046(15)
N2 0.030(2) 0.0209(19) 0.0187(16) -0.0171(17) -0.0043(15) -0.0028(14)
N3 0.026(2) 0.024(2) 0.0182(17) -0.0108(17) -0.0037(15) -0.0044(15)
N4 0.035(2) 0.037(2) 0.027(2) -0.025(2) -0.0084(18) 0.0061(18)
N5 0.024(2) 0.026(2) 0.030(2) -0.0085(17) -0.0084(16) -0.0087(17)
N6 0.0126(16) 0.0247(19) 0.0164(15) -0.0049(15) -0.0027(13) -0.0093(14)
N7 0.032(2) 0.025(2) 0.0182(17) -0.0173(18) -0.0028(15) -0.0038(15)
N8 0.049(3) 0.036(2) 0.0243(19) -0.034(2) 0.0108(18) -0.0141(17)
C1 0.0183(19) 0.019(2) 0.0116(16) -0.0127(17) -0.0034(14) -0.0010(14)
C2 0.019(2) 0.0143(19) 0.0119(16) -0.0089(16) -0.0016(14) -0.0030(14)
C3 0.023(2) 0.019(2) 0.0128(17) -0.0152(18) 0.0007(15) -0.0011(14)
C4 0.0178(19) 0.0170(19) 0.0141(17) -0.0129(17) 0.0003(14) -0.0015(14)
C5 0.0158(18) 0.0166(19) 0.0115(16) -0.0107(16) -0.0011(14) -0.0017(14)
C6 0.0172(19) 0.0160(19) 0.0109(16) -0.0107(16) -0.0009(14) -0.0021(14)
C7 0.0168(19) 0.0154(19) 0.0122(16) -0.0117(16) -0.0027(14) -0.0017(14)
C8 0.0172(19) 0.021(2) 0.0131(16) -0.0140(17) -0.0018(14) -0.0018(14)
C9 0.027(2) 0.028(2) 0.0111(16) -0.023(2) -0.0001(15) -0.0033(15)
C10 0.025(2) 0.028(2) 0.0171(18) -0.022(2) -0.0028(16) -0.0035(16)
C11 0.036(3) 0.026(2) 0.022(2) -0.025(2) -0.0020(19) -0.0037(18)
C12 0.022(2) 0.030(3) 0.027(2) -0.018(2) -0.0019(18) -0.0065(18)
C13 0.022(2) 0.018(2) 0.0139(17) -0.0127(17) -0.0036(15) -0.0020(14)
C14 0.0181(19) 0.018(2) 0.0116(16) -0.0108(17) -0.0008(14) -0.0026(14)
C15 0.020(2) 0.018(2) 0.0161(17) -0.0116(17) -0.0039(15) -0.0018(15)
C16 0.024(2) 0.023(2) 0.0128(17) -0.0164(18) -0.0034(15) -0.0013(15)
C17 0.033(2) 0.027(2) 0.0165(18) -0.024(2) -0.0037(17) -0.0012(16)
C18 0.047(3) 0.041(3) 0.019(2) -0.034(3) -0.005(2) -0.003(2)
C19 0.019(2) 0.018(2) 0.0149(17) -0.0125(17) -0.0025(15) -0.0016(15)
C20 0.0168(19) 0.021(2) 0.0138(17) -0.0117(17) -0.0009(14) -0.0048(15)
C21 0.023(2) 0.023(2) 0.0151(17) -0.0172(18) -0.0029(15) 0.0016(15)
C22 0.019(2) 0.020(2) 0.0170(18) -0.0148(17) -0.0025(15) -0.0007(15)
C23 0.0151(18) 0.0171(19) 0.0141(17) -0.0114(16) -0.0018(14) -0.0011(14)
C24 0.0155(19) 0.0145(19) 0.0149(17) -0.0097(16) -0.0034(14) -0.0005(14)
C25 0.0150(18) 0.0147(19) 0.0183(18) -0.0102(16) -0.0036(15) -0.0020(14)
C26 0.0187(19) 0.020(2) 0.0112(16) -0.0140(17) -0.0010(14) -0.0022(14)
C27 0.027(2) 0.024(2) 0.0140(17) -0.0197(19) -0.0043(16) -0.0011(15)
C28 0.028(2) 0.028(2) 0.0160(18) -0.023(2) -0.0065(16) 0.0026(16)
C29 0.040(3) 0.023(2) 0.032(2) -0.021(2) -0.009(2) -0.0049(19)
C30 0.030(2) 0.033(3) 0.032(2) -0.025(2) -0.012(2) 0.004(2)
C31 0.019(2) 0.020(2) 0.0159(17) -0.0129(17) -0.0027(15) -0.0021(15)
C32 0.019(2) 0.022(2) 0.0133(17) -0.0128(18) -0.0001(15) -0.0041(15)
C33 0.0161(19) 0.022(2) 0.0180(18) -0.0106(17) -0.0008(15) -0.0046(16)
C34 0.021(2) 0.024(2) 0.0158(18) -0.0147(18) -0.0028(15) -0.0046(16)
C35 0.029(2) 0.028(2) 0.0196(19) -0.020(2) -0.0029(17) -0.0037(17)
C36 0.041(3) 0.043(3) 0.018(2) -0.030(3) -0.0053(19) -0.003(2)
C37 0.020(2) 0.018(2) 0.0191(19) -0.0120(17) -0.0018(16) -0.0002(15)
C38 0.020(2) 0.015(2) 0.0210(19) -0.0091(17) -0.0064(16) -0.0013(15)
C39 0.018(2) 0.017(2) 0.0172(18) -0.0092(17) -0.0030(15) 0.0002(15)
C40 0.0156(19) 0.0146(19) 0.0169(18) -0.0084(16) -0.0015(15) 0.0022(15)
C41 0.020(2) 0.022(2) 0.0171(18) -0.0139(18) -0.0034(15) -0.0001(16)
C42 0.022(2) 0.024(2) 0.0185(19) -0.0148(19) -0.0039(16) -0.0013(16)
C43 0.020(2) 0.019(2) 0.0145(17) -0.0093(17) -0.0037(15) -0.0010(15)
C44 0.017(2) 0.017(2) 0.0139(17) -0.0062(17) -0.0009(15) -0.0001(15)
C45 0.0164(19) 0.0153(19) 0.0194(19) -0.0099(16) -0.0012(15) 0.0009(15)
C46 0.0142(19) 0.0139(19) 0.0197(18) -0.0078(16) -0.0017(15) -0.0002(15)
C47 0.0157(19) 0.0137(19) 0.0154(17) -0.0064(16) -0.0026(14) 0.0007(14)
C48 0.0140(18) 0.0121(18) 0.0180(18) -0.0058(15) -0.0043(14) 0.0010(14)
C49 0.0142(19) 0.0149(19) 0.0165(18) -0.0069(16) -0.0023(14) 0.0006(14)
C50 0.022(2) 0.025(2) 0.0193(19) -0.0133(19) -0.0042(16) 0.0007(17)
C51 0.019(2) 0.021(2) 0.025(2) -0.0099(18) -0.0027(17) -0.0069(17)
C52 0.016(2) 0.025(2) 0.026(2) -0.0073(18) -0.0030(17) -0.0107(18)
C53 0.019(2) 0.024(2) 0.0183(19) -0.0058(18) -0.0046(16) -0.0058(17)
C54 0.018(2) 0.018(2) 0.0168(18) -0.0055(17) -0.0009(15) -0.0047(15)
C55 0.0180(19) 0.0150(19) 0.0133(17) -0.0082(16) -0.0003(14) -0.0011(14)
C56 0.019(2) 0.018(2) 0.0191(19) -0.0107(17) -0.0027(16) -0.0028(15)
C57 0.024(2) 0.020(2) 0.0149(18) -0.0123(18) -0.0047(16) -0.0020(15)
C58 0.018(2) 0.020(2) 0.0162(18) -0.0088(17) -0.0005(15) -0.0024(15)
C59 0.021(2) 0.018(2) 0.0164(18) -0.0114(17) 0.0007(15) -0.0035(15)
C60 0.018(2) 0.017(2) 0.0182(18) -0.0073(17) -0.0004(15) -0.0057(15)
C61 0.0166(19) 0.018(2) 0.0169(18) -0.0079(17) -0.0014(15) -0.0044(15)
C62 0.0171(19) 0.0152(19) 0.0157(17) -0.0082(16) 0.0003(15) -0.0043(14)
C63 0.016(2) 0.020(2) 0.0178(18) -0.0100(17) -0.0009(15) -0.0029(15)
C64 0.025(2) 0.025(2) 0.021(2) -0.0146(19) 0.0035(17) -0.0103(17)
C65 0.041(3) 0.032(3) 0.030(2) -0.024(2) -0.008(2) -0.004(2)
C66 0.037(3) 0.024(2) 0.034(3) -0.019(2) -0.004(2) 0.000(2)
C67 0.039(3) 0.029(3) 0.033(3) -0.023(2) -0.012(2) 0.004(2)
C68 0.039(3) 0.023(3) 0.040(3) -0.017(2) -0.012(2) 0.006(2)
C70 0.030(3) 0.061(4) 0.027(2) -0.032(3) -0.006(2) 0.015(2)
C71 0.028(3) 0.032(3) 0.035(3) -0.019(2) 0.002(2) -0.010(2)
C72 0.028(2) 0.039(3) 0.031(2) -0.022(2) 0.001(2) -0.010(2)
C73 0.027(3) 0.076(5) 0.026(2) -0.022(3) -0.001(2) -0.012(3)
C69 0.037(3) 0.049(3) 0.029(2) -0.029(3) -0.007(2) 0.015(2)
C74 0.029(3) 0.056(4) 0.022(2) -0.016(3) 0.001(2) -0.011(2)
C75 0.034(3) 0.022(2) 0.025(2) -0.008(2) 0.001(2) -0.0002(18)
C76 0.039(3) 0.029(3) 0.026(2) -0.014(2) 0.004(2) -0.004(2)

loop_
_atom_type_symbol
_atom_type_description
_atom_type_scat_dispersion_real
_atom_type_scat_dispersion_imag
_atom_type_scat_source
C C 0.0033 0.0016 'International Tables Vol C Tables 4.2.6.8 and 6.1.1.4'
H H 0.0000 0.0000 'International Tables Vol C Tables 4.2.6.8 and 6.1.1.4'
N N 0.0061 0.0033 'International Tables Vol C Tables 4.2.6.8 and 6.1.1.4'
O O 0.0106 0.0060 'International Tables Vol C Tables 4.2.6.8 and 6.1.1.4'
S S 0.1246 0.1234 'International Tables Vol C Tables 4.2.6.8 and 6.1.1.4'
Br Br -0.2901 2.4595 'International Tables Vol C Tables 4.2.6.8 and 6.1.1.4'

loop_
_geom_angle_atom_site_label_1
_geom_angle_atom_site_label_2
_geom_angle_atom_site_label_3
_geom_angle_site_symmetry_1
_geom_angle
C8 S1 C9 . 97.6(2)
C8 S2 C10 . 97.6(2)
C26 S3 C27 . 97.4(2)
C26 S4 C28 . 97.2(2)
C2 O1 C13 . 118.0(3)
C20 O2 C31 . 117.6(3)
C65 O15 C68 . 109.4(4)
C66 O16 C67 . 108.8(4)
C71 O17 C70 . 109.5(4)
C69 O18 C72 . 108.5(4)
C76 O19 C73 . 110.5(4)
C75 O20 C74 . 109.5(4)
O4 N1 O3 . 123.8(4)
O4 N1 C38 . 118.4(4)
O3 N1 C38 . 117.8(4)
O6 N2 O5 . 124.6(4)
O6 N2 C41 . 118.5(4)
O5 N2 C41 . 116.8(4)
O8 N3 O7 . 123.8(4)
O8 N3 C43 . 118.2(4)
O7 N3 C43 . 118.0(4)
O9 N5 O10 . 122.7(4)
O9 N5 C52 . 119.4(4)
O10 N5 C52 . 118.0(4)
O12 N6 O11 . 126.0(4)
O12 N6 C55 . 118.7(4)
O11 N6 C55 . 115.0(4)
O13 N7 O14 . 123.8(4)
O13 N7 C57 . 119.0(4)
O14 N7 C57 . 117.2(4)
C2 C1 C6 . 119.6(3)
O1 C2 C1 . 125.6(4)
O1 C2 C3 . 113.8(3)
C1 C2 C3 . 120.6(3)
C4 C3 C2 . 120.9(4)
C3 C4 C5 . 120.9(4)
C7 C5 C4 2_655 122.2(3)
C7 C5 C6 2_655 119.6(3)
C4 C5 C6 . 118.2(3)
C7 C6 C1 . 122.6(3)
C7 C6 C5 . 117.6(3)
C1 C6 C5 . 119.8(3)
C5 C7 C6 2_655 122.7(3)
C5 C7 C8 2_655 118.6(3)
C6 C7 C8 . 118.6(3)
C7 C8 S2 . 124.0(3)
C7 C8 S1 . 121.3(3)
S2 C8 S1 . 114.6(2)
C10 C9 C11 . 126.9(4)
C10 C9 S1 . 115.0(3)
C11 C9 S1 . 118.1(4)
C9 C10 C12 . 126.4(4)
C9 C10 S2 . 115.2(3)
C12 C10 S2 . 118.4(4)
O1 C13 C14 . 107.2(3)
C13 C14 C15 . 110.4(3)
C16 C15 C14 . 113.1(3)
C17 C16 C15 . 112.3(3)
C16 C17 C18 . 112.6(3)
C20 C19 C24 . 119.8(4)
O2 C20 C19 . 125.5(4)
O2 C20 C21 . 113.5(3)
C19 C20 C21 . 121.0(4)
C22 C21 C20 . 120.1(4)
C21 C22 C23 . 121.6(4)
C25 C23 C24 2_566 119.9(3)
C25 C23 C22 2_566 122.4(3)
C24 C23 C22 . 117.7(3)
C25 C24 C19 . 122.6(3)
C25 C24 C23 . 117.6(3)
C19 C24 C23 . 119.8(3)
C23 C25 C24 2_566 122.5(3)
C23 C25 C26 2_566 118.9(3)
C24 C25 C26 . 118.6(3)
C25 C26 S3 . 122.5(3)
C25 C26 S4 . 122.5(3)
S3 C26 S4 . 114.9(2)
C28 C27 C29 . 125.8(4)
C28 C27 S3 . 115.3(3)
C29 C27 S3 . 118.9(4)
C27 C28 C30 . 126.1(4)
C27 C28 S4 . 115.2(3)
C30 C28 S4 . 118.7(4)
O2 C31 C32 . 107.0(3)
C31 C32 C33 . 110.8(3)
C34 C33 C32 . 112.9(3)
C33 C34 C35 . 113.0(3)
C36 C35 C34 . 112.1(4)
C38 C37 C46 . 117.9(4)
C37 C38 C39 . 123.4(4)
C37 C38 N1 . 119.3(4)
C39 C38 N1 . 117.3(4)
C40 C39 C38 . 118.6(4)
C39 C40 C47 . 121.2(4)
C39 C40 Br1 . 116.7(3)
C47 C40 Br1 . 121.4(3)
C42 C41 C48 . 123.5(4)
C42 C41 N2 . 114.4(4)
C48 C41 N2 . 120.9(4)
C41 C42 C43 . 116.9(4)
C44 C43 C42 . 123.6(4)
C44 C43 N3 . 119.2(4)
C42 C43 N3 . 117.2(4)
C43 C44 C49 . 118.0(4)
C50 C45 C46 . 125.1(4)
C50 C45 C49 . 127.3(4)
C46 C45 C49 . 107.5(3)
C37 C46 C45 . 130.1(4)
C37 C46 C47 . 120.6(4)
C45 C46 C47 . 109.3(3)
C40 C47 C46 . 117.8(4)
C40 C47 C48 . 134.7(4)
C46 C47 C48 . 107.1(3)
C41 C48 C47 . 136.3(4)
C41 C48 C49 . 116.6(4)
C47 C48 C49 . 107.0(3)
C44 C49 C45 . 130.4(4)
C44 C49 C48 . 120.8(4)
C45 C49 C48 . 108.8(3)
N4 C50 C45 . 178.0(6)
C52 C51 C60 . 117.3(4)
C51 C52 C53 . 123.9(4)
C51 C52 N5 . 118.2(4)
C53 C52 N5 . 117.8(4)
C54 C53 C52 . 118.3(4)
C53 C54 C61 . 121.4(4)
C53 C54 Br2 . 117.1(3)
C61 C54 Br2 . 120.6(3)
C56 C55 C62 . 123.1(4)
C56 C55 N6 . 115.0(4)
C62 C55 N6 . 121.1(3)
C55 C56 C57 . 117.0(4)
C58 C57 C56 . 124.0(4)
C58 C57 N7 . 118.8(4)
C56 C57 N7 . 117.2(4)
C57 C58 C63 . 117.4(4)
C60 C59 C64 . 125.9(4)
C60 C59 C63 . 107.8(4)
C64 C59 C63 . 126.2(4)
C51 C60 C59 . 130.1(4)
C51 C60 C61 . 120.9(4)
C59 C60 C61 . 109.0(4)
C54 C61 C62 . 135.4(4)
C54 C61 C60 . 117.7(4)
C62 C61 C60 . 106.6(3)
C55 C62 C61 . 136.0(4)
C55 C62 C63 . 116.0(4)
C61 C62 C63 . 107.9(4)
C58 C63 C59 . 130.4(4)
C58 C63 C62 . 121.4(4)
C59 C63 C62 . 108.2(4)
N8 C64 C59 . 177.4(5)
O15 C65 C66 . 110.7(4)
O16 C66 C65 . 110.4(4)
O16 C67 C68 . 110.4(4)
O15 C68 C67 . 111.3(4)
O17 C70 C69 . 110.2(4)
O17 C71 C72 . 110.7(4)
O18 C72 C71 . 111.0(4)
O19 C73 C74 . 110.5(4)
O18 C69 C70 . 111.3(5)
O20 C74 C73 . 110.6(5)
O20 C75 C76 . 110.0(5)
O19 C76 C75 . 111.0(4)

loop_
_geom_bond_atom_site_label_1
_geom_bond_atom_site_label_2
_geom_bond_site_symmetry_2
_geom_bond_distance
_geom_bond_publ_flag
Br1 C40 . 1.893(4) yes
Br2 C54 . 1.892(4) yes
S1 C8 . 1.676(4) yes
S1 C9 . 1.720(4) yes
S2 C8 . 1.669(4) yes
S2 C10 . 1.720(4) yes
S3 C26 . 1.671(4) yes
S3 C27 . 1.718(4) yes
S4 C26 . 1.676(4) yes
S4 C28 . 1.722(4) yes
O1 C2 . 1.351(5) yes
O1 C13 . 1.444(5) ?
O2 C20 . 1.360(5) yes
O2 C31 . 1.440(5) ?
O3 N1 . 1.237(5) ?
O4 N1 . 1.230(5) ?
O5 N2 . 1.235(5) ?
O6 N2 . 1.216(5) ?
O7 N3 . 1.249(5) ?
O8 N3 . 1.226(5) ?
O9 N5 . 1.225(6) ?
O10 N5 . 1.236(5) ?
O11 N6 . 1.240(5) ?
O12 N6 . 1.199(5) ?
O13 N7 . 1.222(5) ?
O14 N7 . 1.227(5) ?
O15 C65 . 1.421(6) ?
O15 C68 . 1.422(7) ?
O16 C66 . 1.418(6) ?
O16 C67 . 1.438(6) ?
O17 C71 . 1.417(6) ?
O17 C70 . 1.419(6) ?
O18 C69 . 1.413(7) ?
O18 C72 . 1.431(7) ?
O19 C76 . 1.421(6) ?
O19 C73 . 1.422(7) ?
O20 C75 . 1.422(7) ?
O20 C74 . 1.428(7) ?
N1 C38 . 1.466(5) ?
N2 C41 . 1.463(5) ?
N3 C43 . 1.457(5) ?
N4 C50 . 1.152(6) yes
N5 C52 . 1.466(6) ?
N6 C55 . 1.495(5) ?
N7 C57 . 1.465(5) ?
N8 C64 . 1.153(6) yes
C1 C2 . 1.381(5) yes
C1 C6 . 1.433(5) yes
C2 C3 . 1.428(5) yes
C3 C4 . 1.359(5) yes
C4 C5 . 1.436(5) yes
C5 C7 2_655 1.408(5) ?
C5 C6 . 1.438(5) yes
C6 C7 . 1.413(5) yes
C7 C5 2_655 1.408(5) yes
C7 C8 . 1.482(5) yes
C9 C10 . 1.356(7) yes
C9 C11 . 1.495(6) ?
C10 C12 . 1.505(6) ?
C13 C14 . 1.521(5) ?
C14 C15 . 1.537(5) ?
C15 C16 . 1.533(5) ?
C16 C17 . 1.528(5) ?
C17 C18 . 1.530(6) ?
C19 C20 . 1.375(5) yes
C19 C24 . 1.427(5) yes
C20 C21 . 1.427(5) yes
C21 C22 . 1.355(6) yes
C22 C23 . 1.440(5) yes
C23 C25 2_566 1.401(5) yes
C23 C24 . 1.437(5) yes
C24 C25 . 1.411(5) yes
C25 C23 2_566 1.401(5) yes
C25 C26 . 1.484(5) yes
C27 C28 . 1.355(7) yes
C27 C29 . 1.501(6) ?
C28 C30 . 1.499(6) ?
C31 C32 . 1.522(5) ?
C32 C33 . 1.530(5) ?
C33 C34 . 1.527(6) ?
C34 C35 . 1.534(6) ?
C35 C36 . 1.533(6) ?
C37 C38 . 1.371(6) yes
C37 C46 . 1.404(6) yes
C38 C39 . 1.409(6) yes
C39 C40 . 1.370(6) yes
C40 C47 . 1.416(5) yes
C41 C42 . 1.375(6) yes
C41 C48 . 1.405(5) yes
C42 C43 . 1.419(6) yes
C43 C44 . 1.375(6) yes
C44 C49 . 1.406(6) yes
C45 C50 . 1.410(6) yes
C45 C46 . 1.417(6) yes
C45 C49 . 1.422(5) yes
C46 C47 . 1.439(5) yes
C47 C48 . 1.439(6) yes
C48 C49 . 1.448(5) yes
C51 C52 . 1.375(6) yes
C51 C60 . 1.402(6) yes
C52 C53 . 1.406(7) yes
C53 C54 . 1.376(6) yes
C54 C61 . 1.407(6) yes
C55 C56 . 1.372(6) yes
C55 C62 . 1.415(6) yes
C56 C57 . 1.408(6) yes
C57 C58 . 1.374(6) yes
C58 C63 . 1.401(6) yes
C59 C60 . 1.415(6) yes
C59 C64 . 1.417(6) yes
C59 C63 . 1.428(6) yes
C60 C61 . 1.449(6) yes
C61 C62 . 1.434(6) yes
C62 C63 . 1.441(6) yes
C65 C66 . 1.504(7) ?
C67 C68 . 1.494(7) ?
C70 C69 . 1.508(7) ?
C71 C72 . 1.506(7) ?
C73 C74 . 1.523(7) ?
C75 C76 . 1.511(7) ?
